data_4081502
loop_
_publ_author_name
'Amin, Jahangir'
'Chuckowree, Irina S.'
'Wang, Minghua'
'Tizzard, Graham J.'
'Coles, Simon J.'
'Spencer, John'

_publ_section_title
;
 Synthesis of Oxindole-Based Bioorganometallic Kinase Inhibitors
 Incorporating One or More Ferrocene Groups
;
_journal_issue 20
_journal_name_full Organometallics
_journal_page_first 5818
_journal_paper_doi 10.1021/om400359m
_journal_volume 32
_journal_year 2013
_chemical_formula_moiety 'C19 H15 Fe N O2, H2 O'
_chemical_formula_sum 'C19 H17 Fe N O3'
_chemical_formula_weight 363.19
_chemical_name_systematic
;
 ?
;
_space_group_IT_number 15
_symmetry_cell_setting monoclinic
_symmetry_space_group_name_Hall '-C 2yc'
_symmetry_space_group_name_H-M 'C 1 2/c 1'
_atom_sites_solution_hydrogens geom
_atom_sites_solution_primary direct
_atom_sites_solution_secondary difmap
_audit_creation_method SHELXL-97
_cell_angle_alpha 90.00
_cell_angle_beta 96.599(2)
_cell_angle_gamma 90.00
_cell_formula_units_Z 8
_cell_length_a 39.0518(15)
_cell_length_b 10.6027(4)
_cell_length_c 7.4863(3)
_cell_measurement_reflns_used 21171
_cell_measurement_temperature 120(2)
_cell_measurement_theta_max 27.48
_cell_measurement_theta_min 2.91
_cell_volume 3079.2(2)
_computing_cell_refinement 'DENZO (Otwinowski & Minor, 1997) & COLLECT (Hooft, R.W.W., 1998)'
_computing_data_collection 'COLLECT (Hooft, R.W.W., 1998)'
_computing_data_reduction 'DENZO (Otwinowski & Minor, 1997) & COLLECT (Hooft, R.W.W., 1998)'
_computing_molecular_graphics 'OLEX2 (Dolomanov, Bourhis, Gildea, Howard & Puschmann, 2009)'
_computing_publication_material 'WINGX (Farrugia, 1998)'
_computing_structure_refinement 'SHELXL-97 (Sheldrick, 1997)'
_computing_structure_solution 'SHELXS-97 (Sheldrick, 1997)'
_diffrn_ambient_temperature 120(2)
_diffrn_detector_area_resol_mean 66.065
_diffrn_measured_fraction_theta_full 0.994
_diffrn_measured_fraction_theta_max 0.994
_diffrn_measurement_device_type 'Bruker-Nonius APEX II CCD camera on \k-goniostat'
_diffrn_measurement_method '\f & \w scans to fill the asymmetric unit'
_diffrn_radiation_monochromator '10cm confocal mirrors'
_diffrn_radiation_source 'Bruker Nonius FR591 Rotating Anode'
_diffrn_radiation_type MoK\a
_diffrn_radiation_wavelength 0.71073
_diffrn_reflns_av_R_equivalents 0.0718
_diffrn_reflns_av_sigmaI/netI 0.0680
_diffrn_reflns_limit_h_max 41
_diffrn_reflns_limit_h_min -50
_diffrn_reflns_limit_k_max 13
_diffrn_reflns_limit_k_min -13
_diffrn_reflns_limit_l_max 9
_diffrn_reflns_limit_l_min -9
_diffrn_reflns_number 16125
_diffrn_reflns_theta_full 27.48
_diffrn_reflns_theta_max 27.48
_diffrn_reflns_theta_min 3.15
_diffrn_standards_number 0
_exptl_absorpt_coefficient_mu 0.997
_exptl_absorpt_correction_T_max 0.9901
_exptl_absorpt_correction_T_min 0.8898
_exptl_absorpt_correction_type multi-scan
_exptl_absorpt_process_details 'SADABS 2007/2 (Sheldrick, G.M., 2007)'
_exptl_crystal_colour orange
_exptl_crystal_density_diffrn 1.567
_exptl_crystal_density_method 'not measured'
_exptl_crystal_description plate
_exptl_crystal_F_000 1504
_exptl_crystal_size_max 0.12
_exptl_crystal_size_mid 0.06
_exptl_crystal_size_min 0.01
_refine_diff_density_max 0.476
_refine_diff_density_min -0.493
_refine_diff_density_rms 0.110
_refine_ls_extinction_method none
_refine_ls_goodness_of_fit_ref 1.149
_refine_ls_hydrogen_treatment mixed
_refine_ls_matrix_type full
_refine_ls_number_parameters 252
_refine_ls_number_reflns 3501
_refine_ls_number_restraints 3
_refine_ls_restrained_S_all 1.148
_refine_ls_R_factor_all 0.1156
_refine_ls_R_factor_gt 0.0752
_refine_ls_shift/su_max 0.001
_refine_ls_shift/su_mean 0.000
_refine_ls_structure_factor_coef Fsqd
_refine_ls_weighting_details 'calc w=1/[\s^2^(Fo^2^)+(0.0000P)^2^+28.1921P] where P=(Fo^2^+2Fc^2^)/3'
_refine_ls_weighting_scheme calc
_refine_ls_wR_factor_gt 0.1259
_refine_ls_wR_factor_ref 0.1447
_reflns_number_gt 2487
_reflns_number_total 3501
_reflns_threshold_expression >2\s(I)
_cod_data_source_file om400359m_si_002.cif
_cod_data_source_block 2010src0609
_cod_original_sg_symbol_H-M 'C 2/c'
_cod_database_code 4081502

loop_
_symmetry_equiv_pos_as_xyz
'x, y, z'
'-x, y, -z+1/2'
'x+1/2, y+1/2, z'
'-x+1/2, y+1/2, -z+1/2'
'-x, -y, -z'
'x, -y, z-1/2'
'-x+1/2, -y+1/2, -z'
'x+1/2, -y+1/2, z-1/2'

loop_
_atom_site_label
_atom_site_type_symbol
_atom_site_fract_x
_atom_site_fract_y
_atom_site_fract_z
_atom_site_U_iso_or_equiv
_atom_site_adp_type
_atom_site_occupancy
_atom_site_symmetry_multiplicity
_atom_site_calc_flag
_atom_site_refinement_flags
_atom_site_disorder_assembly
_atom_site_disorder_group
C1A C 0.4176(2) 0.1266(14) -0.130(2) 0.026(5) Uani 0.442(16) 1 d PG A 1
H1A H 0.3942 0.1016 -0.1552 0.032 Uiso 0.442(16) 1 calc PR A 1
C2A C 0.4340(4) 0.2240(14) -0.2192(15) 0.028(4) Uani 0.442(16) 1 d PG A 1
H2A H 0.4235 0.2756 -0.3138 0.034 Uiso 0.442(16) 1 calc PR A 1
C3A C 0.4689(3) 0.2308(11) -0.1418(18) 0.031(4) Uani 0.442(16) 1 d PG A 1
H3A H 0.4858 0.2877 -0.1755 0.038 Uiso 0.442(16) 1 calc PR A 1
C4A C 0.4740(3) 0.1375(17) -0.0052(18) 0.032(5) Uani 0.442(16) 1 d PG A 1
H4A H 0.4950 0.1211 0.0685 0.038 Uiso 0.442(16) 1 calc PR A 1
C5A C 0.4423(4) 0.0732(12) 0.0018(18) 0.034(6) Uani 0.442(16) 1 d PG A 1
H5A H 0.4384 0.0061 0.0811 0.041 Uiso 0.442(16) 1 calc PR A 1
C1B C 0.4192(2) 0.0714(8) -0.0361(15) 0.027(3) Uani 0.558(16) 1 d PG A 2
H1B H 0.4010 0.0235 0.0046 0.033 Uiso 0.558(16) 1 calc PR A 2
C4B C 0.4160(2) 0.1580(12) -0.1818(15) 0.034(5) Uani 0.558(16) 1 d PG A 2
H4B H 0.3953 0.1782 -0.2556 0.041 Uiso 0.558(16) 1 calc PR A 2
C5B C 0.4491(3) 0.2090(9) -0.1977(12) 0.027(3) Uani 0.558(16) 1 d PG A 2
H5B H 0.4544 0.2693 -0.2840 0.032 Uiso 0.558(16) 1 calc PR A 2
C2B C 0.47280(18) 0.1539(11) -0.0618(16) 0.021(3) Uani 0.558(16) 1 d PG A 2
H2B H 0.4968 0.1709 -0.0414 0.026 Uiso 0.558(16) 1 calc PR A 2
C3B C 0.4543(3) 0.0689(11) 0.0380(14) 0.026(3) Uani 0.558(16) 1 d PG A 2
H3B H 0.4638 0.0190 0.1371 0.031 Uiso 0.558(16) 1 calc PR A 2
C6 C 0.39523(11) 0.3412(4) 0.1547(6) 0.0191(9) Uani 1 1 d . A .
C7 C 0.41491(11) 0.4308(4) 0.0634(6) 0.0217(10) Uani 1 1 d . A .
H7 H 0.4064 0.4820 -0.0361 0.026 Uiso 1 1 calc R . .
C8 C 0.44937(12) 0.4286(5) 0.1497(7) 0.0269(11) Uani 1 1 d . A .
H8 H 0.4678 0.4791 0.1181 0.032 Uiso 1 1 calc R . .
C9 C 0.45157(12) 0.3385(4) 0.2907(6) 0.0247(10) Uani 1 1 d . A .
H9 H 0.4716 0.3191 0.3701 0.030 Uiso 1 1 calc R . .
C10 C 0.41887(11) 0.2830(4) 0.2926(6) 0.0202(10) Uani 1 1 d . A .
H10 H 0.4133 0.2179 0.3716 0.024 Uiso 1 1 calc R . .
C11 C 0.35978(11) 0.3026(4) 0.1059(6) 0.0205(9) Uani 1 1 d . . .
H11 H 0.3553 0.2159 0.1245 0.025 Uiso 1 1 calc R . .
C12 C 0.33233(11) 0.3712(4) 0.0383(6) 0.0223(10) Uani 1 1 d . . .
C13 C 0.29842(11) 0.3071(5) -0.0089(6) 0.0228(10) Uani 1 1 d . . .
C14 C 0.32558(11) 0.5057(4) 0.0066(6) 0.0208(10) Uani 1 1 d . . .
C15 C 0.34503(11) 0.6148(4) 0.0359(6) 0.0227(10) Uani 1 1 d . . .
H15 H 0.3685 0.6104 0.0854 0.027 Uiso 1 1 calc R . .
C16 C 0.32961(11) 0.7312(4) -0.0085(6) 0.0240(10) Uani 1 1 d . . .
C17 C 0.29497(11) 0.7390(5) -0.0774(6) 0.0280(10) Uani 1 1 d . . .
H17 H 0.2850 0.8191 -0.1076 0.034 Uiso 1 1 calc R . .
C18 C 0.27503(12) 0.6316(5) -0.1021(7) 0.0282(11) Uani 1 1 d . . .
H18 H 0.2513 0.6366 -0.1478 0.034 Uiso 1 1 calc R . .
C19 C 0.29033(12) 0.5169(5) -0.0589(6) 0.0241(10) Uani 1 1 d . . .
N1 N 0.27523(9) 0.3964(4) -0.0692(6) 0.0263(9) Uani 1 1 d . . .
H1 H 0.2536 0.3811 -0.1095 0.032 Uiso 1 1 calc R . .
O1 O 0.29210(8) 0.1933(3) 0.0009(5) 0.0305(8) Uani 1 1 d . . .
O2 O 0.34981(9) 0.8376(3) 0.0197(5) 0.0307(8) Uani 1 1 d . . .
H2 H 0.3409 0.8969 -0.0439 0.046 Uiso 1 1 calc R . .
Fe1 Fe 0.435481(15) 0.25424(7) 0.04992(9) 0.02052(18) Uani 1 1 d . . .
O1W O 0.32522(12) 1.0259(4) -0.1883(6) 0.0451(10) Uani 1 1 d D . .
H11W H 0.3337(16) 1.066(5) -0.271(6) 0.068 Uiso 1 1 d D . .
H12W H 0.3160(16) 1.079(4) -0.123(7) 0.068 Uiso 1 1 d D . .

loop_
_atom_site_aniso_label
_atom_site_aniso_U_11
_atom_site_aniso_U_22
_atom_site_aniso_U_33
_atom_site_aniso_U_23
_atom_site_aniso_U_13
_atom_site_aniso_U_12
C1A 0.025(8) 0.020(9) 0.036(11) -0.016(9) 0.011(6) -0.003(6)
C2A 0.026(8) 0.037(10) 0.023(7) -0.002(5) 0.005(6) 0.013(8)
C3A 0.020(7) 0.046(9) 0.031(8) -0.008(7) 0.016(6) 0.006(6)
C4A 0.027(8) 0.030(10) 0.038(12) -0.003(7) -0.001(6) 0.011(7)
C5A 0.061(17) 0.020(7) 0.023(8) -0.004(6) 0.018(10) 0.009(8)
C1B 0.019(5) 0.015(5) 0.048(8) -0.008(5) 0.004(5) 0.003(4)
C4B 0.035(8) 0.032(8) 0.032(8) -0.009(6) -0.008(5) 0.012(6)
C5B 0.034(9) 0.026(6) 0.022(6) 0.001(4) 0.014(6) 0.012(6)
C2B 0.022(6) 0.021(7) 0.024(7) -0.002(5) 0.013(4) -0.002(4)
C3B 0.031(7) 0.012(5) 0.035(7) -0.001(4) 0.002(5) -0.002(5)
C6 0.020(2) 0.017(2) 0.020(2) -0.0034(18) 0.0032(18) 0.0011(17)
C7 0.017(2) 0.025(2) 0.023(3) 0.0017(19) 0.0021(19) 0.0014(18)
C8 0.017(2) 0.028(3) 0.035(3) -0.005(2) 0.002(2) 0.0003(19)
C9 0.020(2) 0.029(3) 0.024(3) -0.007(2) -0.0028(19) 0.0070(19)
C10 0.024(2) 0.025(2) 0.011(2) 0.0015(17) 0.0036(17) 0.0056(18)
C11 0.021(2) 0.022(2) 0.019(2) -0.0022(18) 0.0056(18) -0.0009(18)
C12 0.015(2) 0.026(2) 0.026(3) -0.0030(19) 0.0036(18) -0.0017(18)
C13 0.019(2) 0.029(3) 0.022(3) -0.006(2) 0.0079(19) -0.0018(19)
C14 0.018(2) 0.027(2) 0.018(2) -0.0012(19) 0.0058(18) 0.0039(18)
C15 0.017(2) 0.028(2) 0.024(3) -0.003(2) 0.0051(19) 0.0023(19)
C16 0.026(2) 0.025(3) 0.023(2) 0.0020(19) 0.0062(18) 0.0053(19)
C17 0.025(2) 0.031(3) 0.028(3) 0.005(2) 0.0067(19) 0.008(2)
C18 0.018(2) 0.041(3) 0.027(3) 0.001(2) 0.009(2) 0.010(2)
C19 0.021(2) 0.033(3) 0.019(3) -0.003(2) 0.0045(19) 0.002(2)
N1 0.0117(18) 0.033(2) 0.033(2) -0.0032(19) -0.0030(16) -0.0027(16)
O1 0.0226(17) 0.0237(18) 0.046(2) -0.0035(16) 0.0081(16) -0.0039(14)
O2 0.035(2) 0.0203(17) 0.038(2) 0.0017(15) 0.0082(16) 0.0009(15)
Fe1 0.0184(3) 0.0251(3) 0.0180(3) -0.0017(3) 0.0021(2) 0.0058(3)
O1W 0.066(3) 0.031(2) 0.041(3) 0.0034(18) 0.020(2) 0.007(2)

loop_
_atom_type_symbol
_atom_type_description
_atom_type_scat_dispersion_real
_atom_type_scat_dispersion_imag
_atom_type_scat_source
C C 0.0033 0.0016 'International Tables Vol C Tables 4.2.6.8 and 6.1.1.4'
H H 0.0000 0.0000 'International Tables Vol C Tables 4.2.6.8 and 6.1.1.4'
N N 0.0061 0.0033 'International Tables Vol C Tables 4.2.6.8 and 6.1.1.4'
O O 0.0106 0.0060 'International Tables Vol C Tables 4.2.6.8 and 6.1.1.4'
Fe Fe 0.3463 0.8444 'International Tables Vol C Tables 4.2.6.8 and 6.1.1.4'

loop_
_geom_angle_atom_site_label_1
_geom_angle_atom_site_label_2
_geom_angle_atom_site_label_3
_geom_angle
C2A C1A C5A 108.0
C2A C1A Fe1 71.3(4)
C5A C1A Fe1 68.8(6)
C2A C1A H1A 126.0
C5A C1A H1A 126.0
Fe1 C1A H1A 125.5
C3A C2A C1A 108.0
C3A C2A Fe1 70.8(5)
C1A C2A Fe1 67.3(4)
C3A C2A H2A 126.0
C1A C2A H2A 126.0
Fe1 C2A H2A 127.5
C2A C3A C4A 108.0
C2A C3A Fe1 68.7(5)
C4A C3A Fe1 68.4(6)
C2A C3A H3A 126.0
C4A C3A H3A 126.0
Fe1 C3A H3A 128.5
C3A C4A C5A 108.0
C3A C4A Fe1 71.0(5)
C5A C4A Fe1 67.3(4)
C3A C4A H4A 126.0
C5A C4A H4A 126.0
Fe1 C4A H4A 127.2
C1A C5A C4A 108.0
C1A C5A Fe1 69.1(6)
C4A C5A Fe1 71.1(4)
C1A C5A H5A 126.0
C4A C5A H5A 126.0
Fe1 C5A H5A 125.3
C3B C1B C4B 108.0
C3B C1B Fe1 69.8(5)
C4B C1B Fe1 68.8(4)
C3B C1B H1B 126.0
C4B C1B H1B 126.0
Fe1 C1B H1B 126.9
C5B C4B C1B 108.0
C5B C4B Fe1 68.5(3)
C1B C4B Fe1 71.6(4)
C5B C4B H4B 126.0
C1B C4B H4B 126.0
Fe1 C4B H4B 125.5
C4B C5B C2B 108.0
C4B C5B Fe1 71.3(4)
C2B C5B Fe1 70.3(5)
C4B C5B H5B 126.0
C2B C5B H5B 126.0
Fe1 C5B H5B 124.0
C5B C2B C3B 108.0
C5B C2B Fe1 69.2(5)
C3B C2B Fe1 71.8(3)
C5B C2B H2B 126.0
C3B C2B H2B 126.0
Fe1 C2B H2B 124.6
C1B C3B C2B 108.0
C1B C3B Fe1 70.9(4)
C2B C3B Fe1 68.3(3)
C1B C3B H3B 126.0
C2B C3B H3B 126.0
Fe1 C3B H3B 126.4
C10 C6 C7 106.8(4)
C10 C6 C11 125.0(4)
C7 C6 C11 127.7(4)
C10 C6 Fe1 68.1(2)
C7 C6 Fe1 69.0(2)
C11 C6 Fe1 121.9(3)
C8 C7 C6 107.5(4)
C8 C7 Fe1 69.6(3)
C6 C7 Fe1 69.7(2)
C8 C7 H7 126.2
C6 C7 H7 126.2
Fe1 C7 H7 126.0
C9 C8 C7 108.8(4)
C9 C8 Fe1 69.7(3)
C7 C8 Fe1 69.6(3)
C9 C8 H8 125.6
C7 C8 H8 125.6
Fe1 C8 H8 126.6
C10 C9 C8 108.2(4)
C10 C9 Fe1 68.8(3)
C8 C9 Fe1 69.7(3)
C10 C9 H9 125.9
C8 C9 H9 125.9
Fe1 C9 H9 127.2
C9 C10 C6 108.7(4)
C9 C10 Fe1 70.7(3)
C6 C10 Fe1 70.5(2)
C9 C10 H10 125.7
C6 C10 H10 125.7
Fe1 C10 H10 124.8
C12 C11 C6 129.7(4)
C12 C11 H11 115.1
C6 C11 H11 115.1
C11 C12 C14 135.1(4)
C11 C12 C13 119.3(4)
C14 C12 C13 105.5(4)
O1 C13 N1 125.0(4)
O1 C13 C12 127.4(4)
N1 C13 C12 107.6(4)
C15 C14 C19 118.6(4)
C15 C14 C12 134.5(4)
C19 C14 C12 106.7(4)
C14 C15 C16 119.1(4)
C14 C15 H15 120.5
C16 C15 H15 120.5
O2 C16 C17 121.5(4)
O2 C16 C15 117.6(4)
C17 C16 C15 120.9(4)
C18 C17 C16 120.6(5)
C18 C17 H17 119.7
C16 C17 H17 119.7
C19 C18 C17 118.3(4)
C19 C18 H18 120.8
C17 C18 H18 120.8
C18 C19 N1 128.5(4)
C18 C19 C14 122.4(4)
N1 C19 C14 109.2(4)
C13 N1 C19 111.0(4)
C13 N1 H1 124.5
C19 N1 H1 124.5
C16 O2 H2 109.5
C5A Fe1 C1A 42.0(2)
C5A Fe1 C10 112.0(4)
C1A Fe1 C10 126.2(4)
C5A Fe1 C4A 41.5(3)
C1A Fe1 C4A 69.9(3)
C10 Fe1 C4A 126.7(4)
C5A Fe1 C2A 69.9(3)
C1A Fe1 C2A 41.4(2)
C10 Fe1 C2A 159.8(4)
C4A Fe1 C2A 68.9(2)
C5A Fe1 C5B 63.4(4)
C1A Fe1 C5B 47.9(4)
C10 Fe1 C5B 174.1(3)
C4A Fe1 C5B 52.8(3)
C2A Fe1 C5B 17.3(3)
C5A Fe1 C8 155.4(5)
C1A Fe1 C8 157.7(5)
C10 Fe1 C8 68.54(19)
C4A Fe1 C8 117.0(4)
C2A Fe1 C8 118.7(5)
C5B Fe1 C8 117.3(3)
C5A Fe1 C7 163.8(5)
C1A Fe1 C7 123.3(4)
C10 Fe1 C7 69.45(18)
C4A Fe1 C7 150.9(5)
C2A Fe1 C7 103.1(3)
C5B Fe1 C7 113.9(3)
C8 Fe1 C7 40.78(17)
C5A Fe1 C9 123.4(4)
C1A Fe1 C9 161.4(5)
C10 Fe1 C9 40.50(18)
C4A Fe1 C9 106.6(4)
C2A Fe1 C9 155.9(5)
C5B Fe1 C9 144.8(4)
C8 Fe1 C9 40.60(19)
C7 Fe1 C9 68.82(19)
C5A Fe1 C6 129.1(4)
C1A Fe1 C6 109.9(3)
C10 Fe1 C6 41.45(17)
C4A Fe1 C6 166.0(4)
C2A Fe1 C6 120.8(3)
C5B Fe1 C6 137.9(3)
C8 Fe1 C6 68.72(18)
C7 Fe1 C6 41.22(17)
C9 Fe1 C6 68.80(18)
C5A Fe1 C2B 46.1(5)
C1A Fe1 C2B 65.2(4)
C10 Fe1 C2B 139.3(3)
C4A Fe1 C2B 12.8(4)
C2A Fe1 C2B 57.1(3)
C5B Fe1 C2B 40.51(17)
C8 Fe1 C2B 116.5(3)
C7 Fe1 C2B 142.6(3)
C9 Fe1 C2B 115.1(3)
C6 Fe1 C2B 174.8(3)
C5A Fe1 C3A 69.3(3)
C1A Fe1 C3A 69.2(2)
C10 Fe1 C3A 159.7(4)
C4A Fe1 C3A 40.6(2)
C2A Fe1 C3A 40.55(17)
C5B Fe1 C3A 24.4(4)
C8 Fe1 C3A 101.6(4)
C7 Fe1 C3A 115.4(4)
C9 Fe1 C3A 120.8(4)
C6 Fe1 C3A 153.2(4)
C2B Fe1 C3A 28.5(4)
H11W O1W H12W 108(3)

loop_
_geom_bond_atom_site_label_1
_geom_bond_atom_site_label_2
_geom_bond_distance
C1A C2A 1.4200
C1A C5A 1.4200
C1A Fe1 1.982(12)
C1A H1A 0.9500
C2A C3A 1.4200
C2A Fe1 2.034(12)
C2A H2A 0.9500
C3A C4A 1.4200
C3A Fe1 2.062(8)
C3A H3A 0.9500
C4A C5A 1.4200
C4A Fe1 2.028(15)
C4A H4A 0.9500
C5A Fe1 1.977(14)
C5A H5A 0.9500
C1B C3B 1.4200
C1B C4B 1.4200
C1B Fe1 2.118(7)
C1B H1B 0.9500
C4B C5B 1.4200
C4B Fe1 2.080(11)
C4B H4B 0.9500
C5B C2B 1.4200
C5B Fe1 2.043(9)
C5B H5B 0.9500
C2B C3B 1.4200
C2B Fe1 2.058(11)
C2B H2B 0.9500
C3B Fe1 2.104(12)
C3B H3B 0.9500
C6 C10 1.442(6)
C6 C7 1.443(6)
C6 C11 1.449(6)
C6 Fe1 2.054(4)
C7 C8 1.425(6)
C7 Fe1 2.044(5)
C7 H7 0.9500
C8 C9 1.418(7)
C8 Fe1 2.044(5)
C8 H8 0.9500
C9 C10 1.408(6)
C9 Fe1 2.045(5)
C9 H9 0.9500
C10 Fe1 2.021(4)
C10 H10 0.9500
C11 C12 1.345(6)
C11 H11 0.9500
C12 C14 1.465(6)
C12 C13 1.494(6)
C13 O1 1.236(5)
C13 N1 1.351(6)
C14 C15 1.387(6)
C14 C19 1.412(6)
C15 C16 1.396(6)
C15 H15 0.9500
C16 O2 1.379(6)
C16 C17 1.394(6)
C17 C18 1.381(7)
C17 H17 0.9500
C18 C19 1.376(7)
C18 H18 0.9500
C19 N1 1.406(6)
N1 H1 0.8800
O2 H2 0.8400
O1W H11W 0.851(19)
O1W H12W 0.853(19)

loop_
_geom_hbond_atom_site_label_D
_geom_hbond_atom_site_label_H
_geom_hbond_atom_site_label_A
_geom_hbond_distance_DH
_geom_hbond_distance_HA
_geom_hbond_distance_DA
_geom_hbond_angle_DHA
_geom_hbond_site_symmetry_A
N1 H1 O1 0.88 2.19 2.896(5) 137.0 7
O2 H2 O1W 0.84 1.81 2.643(5) 175.1 .
O1W H11W O2 0.851(19) 2.03(2) 2.878(5) 175(7) 6_575
O1W H12W O1 0.853(19) 1.84(2) 2.692(5) 174(7) 1_565
